data_1553164
loop_
_publ_author_name
'Li, Ming'
'Qiu, Bin'
'Kong, Xiang-Jing'
'Wen, Li-Rong'

_publ_section_title
;
 Synthesis of Passerini adducts from aldehydes and isocyanides under the
 auxiliary of water
;
_journal_issue 10
_journal_name_full 'Organic Chemistry Frontiers'
_journal_page_first 1326
_journal_paper_doi 10.1039/C5QO00202H
_journal_volume 2
_journal_year 2015
_chemical_formula_sum 'C22 H24 Cl N O4'
_chemical_formula_weight 401.87
_space_group_IT_number 61
_space_group_name_Hall '-P 2ac 2ab'
_space_group_name_H-M_alt 'P b c a'
_symmetry_cell_setting orthorhombic
_symmetry_space_group_name_H-M 'P b c a'
_atom_sites_solution_hydrogens geom
_atom_sites_solution_primary direct
_atom_sites_solution_secondary difmap
_audit_creation_method SHELXL-97
_audit_update_record
;
2012-09-05 deposited with the CCDC.
2015-07-22 downloaded from the CCDC.
;
_cell_angle_alpha 90.00
_cell_angle_beta 90.00
_cell_angle_gamma 90.00
_cell_formula_units_Z 8
_cell_length_a 12.5003(11)
_cell_length_b 9.5999(8)
_cell_length_c 34.846(3)
_cell_measurement_reflns_used 2472
_cell_measurement_temperature 298(2)
_cell_measurement_theta_max 26.303
_cell_measurement_theta_min 2.848
_cell_volume 4181.6(6)
_computing_cell_refinement 'Bruker SMART'
_computing_data_collection 'Bruker SMART'
_computing_data_reduction 'Bruker SHELXTL'
_computing_molecular_graphics 'Bruker SHELXTL'
_computing_publication_material 'Bruker SHELXTL'
_computing_structure_refinement 'SHELXL-97 (Sheldrick, 1997)'
_computing_structure_solution 'SHELXS-97 (Sheldrick, 1990)'
_diffrn_ambient_temperature 298(2)
_diffrn_measured_fraction_theta_full 0.999
_diffrn_measured_fraction_theta_max 0.999
_diffrn_measurement_device_type 'CCD area detector'
_diffrn_measurement_method 'phi and omega scans'
_diffrn_radiation_monochromator graphite
_diffrn_radiation_source 'fine-focus sealed tube'
_diffrn_radiation_type MoK\a
_diffrn_radiation_wavelength 0.71073
_diffrn_reflns_av_R_equivalents 0.0797
_diffrn_reflns_av_sigmaI/netI 0.0551
_diffrn_reflns_limit_h_max 12
_diffrn_reflns_limit_h_min -14
_diffrn_reflns_limit_k_max 11
_diffrn_reflns_limit_k_min -11
_diffrn_reflns_limit_l_max 28
_diffrn_reflns_limit_l_min -41
_diffrn_reflns_number 19955
_diffrn_reflns_theta_full 25.02
_diffrn_reflns_theta_max 25.02
_diffrn_reflns_theta_min 2.74
_exptl_absorpt_coefficient_mu 0.210
_exptl_absorpt_correction_T_max 0.9773
_exptl_absorpt_correction_T_min 0.9303
_exptl_absorpt_correction_type multi-scan
_exptl_absorpt_process_details sadabs
_exptl_crystal_density_diffrn 1.277
_exptl_crystal_density_method 'not measured'
_exptl_crystal_F_000 1696
_exptl_crystal_size_max 0.35
_exptl_crystal_size_mid 0.32
_exptl_crystal_size_min 0.11
_refine_diff_density_max 0.218
_refine_diff_density_min -0.173
_refine_diff_density_rms 0.035
_refine_ls_extinction_coef 0.00038(17)
_refine_ls_extinction_expression Fc^*^=kFc[1+0.001xFc^2^\l^3^/sin(2\q)]^-1/4^
_refine_ls_extinction_method SHELXL
_refine_ls_goodness_of_fit_ref 1.015
_refine_ls_hydrogen_treatment mixed
_refine_ls_matrix_type full
_refine_ls_number_parameters 255
_refine_ls_number_reflns 3684
_refine_ls_number_restraints 0
_refine_ls_restrained_S_all 1.015
_refine_ls_R_factor_all 0.0973
_refine_ls_R_factor_gt 0.0465
_refine_ls_shift/su_max 0.000
_refine_ls_shift/su_mean 0.000
_refine_ls_structure_factor_coef Fsqd
_refine_ls_weighting_details 'calc w=1/[\s^2^(Fo^2^)+(0.0361P)^2^+0.0000P] where P=(Fo^2^+2Fc^2^)/3'
_refine_ls_weighting_scheme calc
_refine_ls_wR_factor_gt 0.0940
_refine_ls_wR_factor_ref 0.1073
_reflns_number_gt 1960
_reflns_number_total 3684
_reflns_threshold_expression >2sigma(I)
_cod_data_source_file c5qo00202h2.cif
_cod_data_source_block 120903e
_cod_depositor_comments
;
The following automatic conversions were performed:

data item '_symmetry_cell_setting' value 'Orthorhombic' was changed
to 'orthorhombic' in accordance with the
/home/saulius/struct/COD-crude-data/automatic-downloads/DataCite-retrospective/RSC/depositions/lib/dictionaries/cif_core.dic
dictionary named 'cif_core.dic' version 2.4.2 last updated on
2011-04-26.

Automatic conversion script
Id: cif_fix_values 6909 2019-04-08 15:41:33Z antanas 
;
_cod_original_sg_symbol_H-M Pbca
_cod_database_code 1553164

loop_
_symmetry_equiv_pos_as_xyz
'x, y, z'
'-x+1/2, -y, z+1/2'
'-x, y+1/2, -z+1/2'
'x+1/2, -y+1/2, -z'
'-x, -y, -z'
'x-1/2, y, -z-1/2'
'x, -y-1/2, z-1/2'
'-x-1/2, y-1/2, z'

loop_
_atom_site_label
_atom_site_type_symbol
_atom_site_fract_x
_atom_site_fract_y
_atom_site_fract_z
_atom_site_U_iso_or_equiv
_atom_site_adp_type
_atom_site_occupancy
_atom_site_symmetry_multiplicity
_atom_site_calc_flag
_atom_site_refinement_flags
Cl1 Cl 0.76635(6) 0.64654(9) 0.33708(3) 0.0892(3) Uani 1 1 d .
N1 N 0.21570(15) 0.5262(2) 0.35068(6) 0.0520(6) Uani 1 1 d .
H1 H 0.2119 0.6135 0.3561 0.062 Uiso 1 1 calc R
O1 O 0.28206(13) 0.31853(18) 0.36909(5) 0.0602(5) Uani 1 1 d .
O2 O 0.35128(12) 0.43030(17) 0.43700(5) 0.0524(5) Uani 1 1 d .
O3 O 0.17302(13) 0.41882(18) 0.44384(5) 0.0622(5) Uani 1 1 d .
O4 O 0.33178(15) -0.0106(2) 0.56974(6) 0.0778(6) Uani 1 1 d .
C1 C 0.27363(17) 0.4450(3) 0.37307(7) 0.0456(6) Uani 1 1 d .
C2 C 0.33664(17) 0.5209(2) 0.40453(7) 0.0458(6) Uani 1 1 d .
H2 H 0.2991 0.6059 0.4123 0.055 Uiso 1 1 calc R
C3 C 0.44610(17) 0.5557(2) 0.38967(7) 0.0441(6) Uani 1 1 d .
C4 C 0.5176(2) 0.4509(3) 0.38168(9) 0.0716(9) Uani 1 1 d .
H4 H 0.4990 0.3590 0.3869 0.086 Uiso 1 1 calc R
C5 C 0.6162(2) 0.4798(3) 0.36607(9) 0.0768(9) Uani 1 1 d .
H5 H 0.6637 0.4078 0.3608 0.092 Uiso 1 1 calc R
C6 C 0.64376(19) 0.6128(3) 0.35840(7) 0.0563(7) Uani 1 1 d .
C7 C 0.5756(2) 0.7197(3) 0.36655(8) 0.0706(9) Uani 1 1 d .
H7 H 0.5953 0.8113 0.3615 0.085 Uiso 1 1 calc R
C8 C 0.4767(2) 0.6898(3) 0.38240(8) 0.0632(8) Uani 1 1 d .
H8 H 0.4301 0.7624 0.3882 0.076 Uiso 1 1 calc R
C9 C 0.2612(2) 0.3822(3) 0.45373(7) 0.0500(7) Uani 1 1 d .
C10 C 0.28416(19) 0.2827(3) 0.48482(7) 0.0481(6) Uani 1 1 d .
C11 C 0.3868(2) 0.2524(3) 0.49653(8) 0.0606(7) Uani 1 1 d .
H11 H 0.4442 0.2976 0.4850 0.073 Uiso 1 1 calc R
C12 C 0.4059(2) 0.1564(3) 0.52503(8) 0.0661(8) Uani 1 1 d .
H12 H 0.4755 0.1380 0.5329 0.079 Uiso 1 1 calc R
C13 C 0.3216(2) 0.0879(3) 0.54168(8) 0.0584(7) Uani 1 1 d .
C14 C 0.2184(2) 0.1181(3) 0.53062(8) 0.0650(8) Uani 1 1 d .
H14 H 0.1610 0.0736 0.5424 0.078 Uiso 1 1 calc R
C15 C 0.2007(2) 0.2140(3) 0.50218(8) 0.0616(8) Uani 1 1 d .
H15 H 0.1309 0.2330 0.4945 0.074 Uiso 1 1 calc R
C16 C 0.4348(2) -0.0639(3) 0.57747(9) 0.0803(9) Uani 1 1 d .
H16A H 0.4662 -0.0978 0.5541 0.120 Uiso 1 1 calc R
H16B H 0.4295 -0.1387 0.5956 0.120 Uiso 1 1 calc R
H16C H 0.4789 0.0087 0.5879 0.120 Uiso 1 1 calc R
C17 C 0.1580(2) 0.4754(3) 0.31726(7) 0.0542(7) Uani 1 1 d .
H17 H 0.1349 0.3798 0.3227 0.065 Uiso 1 1 calc R
C18 C 0.2262(2) 0.4718(3) 0.28185(8) 0.0774(9) Uani 1 1 d .
H18A H 0.2876 0.4123 0.2863 0.093 Uiso 1 1 calc R
H18B H 0.2522 0.5649 0.2764 0.093 Uiso 1 1 calc R
C19 C 0.1637(3) 0.4179(4) 0.24767(9) 0.1044(12) Uani 1 1 d .
H19A H 0.2085 0.4216 0.2250 0.125 Uiso 1 1 calc R
H19B H 0.1442 0.3215 0.2521 0.125 Uiso 1 1 calc R
C20 C 0.0639(3) 0.5026(4) 0.24093(10) 0.1102(13) Uani 1 1 d .
H20A H 0.0836 0.5964 0.2334 0.132 Uiso 1 1 calc R
H20B H 0.0231 0.4614 0.2201 0.132 Uiso 1 1 calc R
C21 C -0.0039(2) 0.5083(4) 0.27627(9) 0.1054(12) Uani 1 1 d .
H21A H -0.0310 0.4159 0.2819 0.126 Uiso 1 1 calc R
H21B H -0.0647 0.5689 0.2717 0.126 Uiso 1 1 calc R
C22 C 0.0590(2) 0.5621(3) 0.31070(8) 0.0798(9) Uani 1 1 d .
H22A H 0.0795 0.6583 0.3063 0.096 Uiso 1 1 calc R
H22B H 0.0142 0.5590 0.3334 0.096 Uiso 1 1 calc R

loop_
_atom_site_aniso_label
_atom_site_aniso_U_11
_atom_site_aniso_U_22
_atom_site_aniso_U_33
_atom_site_aniso_U_23
_atom_site_aniso_U_13
_atom_site_aniso_U_12
Cl1 0.0676(5) 0.1041(7) 0.0960(7) -0.0071(5) 0.0233(4) -0.0205(4)
N1 0.0618(13) 0.0390(12) 0.0551(14) -0.0036(11) -0.0165(11) 0.0045(10)
O1 0.0730(12) 0.0372(11) 0.0704(13) -0.0010(9) -0.0071(10) -0.0010(9)
O2 0.0447(10) 0.0643(11) 0.0481(11) 0.0119(9) -0.0002(8) -0.0030(8)
O3 0.0454(10) 0.0765(13) 0.0649(12) 0.0112(10) -0.0028(9) 0.0051(9)
O4 0.0782(14) 0.0868(15) 0.0685(14) 0.0271(12) 0.0052(11) 0.0043(11)
C1 0.0448(14) 0.0413(16) 0.0509(16) 0.0022(14) 0.0010(13) -0.0008(13)
C2 0.0479(14) 0.0439(15) 0.0455(16) 0.0023(13) -0.0056(12) 0.0010(12)
C3 0.0432(14) 0.0443(15) 0.0448(15) 0.0016(13) -0.0045(12) 0.0003(12)
C4 0.0652(18) 0.0450(16) 0.105(3) 0.0136(16) 0.0173(17) 0.0024(15)
C5 0.0602(18) 0.061(2) 0.109(3) 0.0020(18) 0.0221(18) 0.0074(16)
C6 0.0503(16) 0.0632(19) 0.0554(18) -0.0032(15) 0.0016(13) -0.0086(15)
C7 0.070(2) 0.0494(18) 0.093(2) 0.0059(16) 0.0107(17) -0.0128(15)
C8 0.0549(17) 0.0480(17) 0.087(2) 0.0009(15) 0.0085(15) -0.0001(13)
C9 0.0468(16) 0.0531(17) 0.0500(17) -0.0004(14) -0.0006(14) -0.0008(13)
C10 0.0419(14) 0.0573(17) 0.0451(16) -0.0005(13) 0.0020(12) -0.0021(13)
C11 0.0501(16) 0.074(2) 0.0578(19) 0.0172(16) 0.0005(14) -0.0031(14)
C12 0.0475(16) 0.087(2) 0.064(2) 0.0187(17) -0.0037(15) -0.0021(15)
C13 0.0640(18) 0.0610(18) 0.0501(17) 0.0098(15) 0.0030(15) 0.0046(15)
C14 0.0517(17) 0.076(2) 0.067(2) 0.0134(17) 0.0114(15) -0.0036(15)
C15 0.0469(15) 0.077(2) 0.0603(19) 0.0091(17) 0.0031(14) 0.0025(14)
C16 0.090(2) 0.077(2) 0.074(2) 0.0224(18) -0.0007(18) 0.0180(17)
C17 0.0606(16) 0.0547(17) 0.0474(17) -0.0002(13) -0.0069(14) -0.0055(14)
C18 0.0702(19) 0.104(2) 0.058(2) -0.0088(19) 0.0063(17) 0.0071(17)
C19 0.114(3) 0.147(3) 0.052(2) -0.025(2) 0.006(2) 0.006(3)
C20 0.105(3) 0.168(4) 0.058(2) -0.009(2) -0.018(2) 0.009(3)
C21 0.073(2) 0.181(4) 0.062(2) -0.008(2) -0.0183(19) 0.008(2)
C22 0.0581(17) 0.127(3) 0.0546(19) -0.0077(19) -0.0089(15) 0.0147(18)

loop_
_atom_type_symbol
_atom_type_description
_atom_type_scat_dispersion_real
_atom_type_scat_dispersion_imag
_atom_type_scat_source
C C 0.0033 0.0016 'International Tables Vol C Tables 4.2.6.8 and 6.1.1.4'
H H 0.0000 0.0000 'International Tables Vol C Tables 4.2.6.8 and 6.1.1.4'
N N 0.0061 0.0033 'International Tables Vol C Tables 4.2.6.8 and 6.1.1.4'
O O 0.0106 0.0060 'International Tables Vol C Tables 4.2.6.8 and 6.1.1.4'
Cl Cl 0.1484 0.1585 'International Tables Vol C Tables 4.2.6.8 and 6.1.1.4'

loop_
_geom_angle_atom_site_label_1
_geom_angle_atom_site_label_2
_geom_angle_atom_site_label_3
_geom_angle
C1 N1 C17 123.2(2)
C1 N1 H1 118.4
C17 N1 H1 118.4
C9 O2 C2 116.12(17)
C13 O4 C16 118.2(2)
O1 C1 N1 124.4(2)
O1 C1 C2 120.4(2)
N1 C1 C2 115.1(2)
O2 C2 C3 106.85(18)
O2 C2 C1 109.90(18)
C3 C2 C1 109.09(19)
O2 C2 H2 110.3
C3 C2 H2 110.3
C1 C2 H2 110.3
C8 C3 C4 118.1(2)
C8 C3 C2 121.9(2)
C4 C3 C2 120.0(2)
C3 C4 C5 121.0(2)
C3 C4 H4 119.5
C5 C4 H4 119.5
C6 C5 C4 119.9(3)
C6 C5 H5 120.1
C4 C5 H5 120.1
C5 C6 C7 120.7(2)
C5 C6 Cl1 119.2(2)
C7 C6 Cl1 120.1(2)
C6 C7 C8 119.0(2)
C6 C7 H7 120.5
C8 C7 H7 120.5
C3 C8 C7 121.3(2)
C3 C8 H8 119.4
C7 C8 H8 119.4
O3 C9 O2 122.6(2)
O3 C9 C10 125.2(2)
O2 C9 C10 112.2(2)
C15 C10 C11 118.4(2)
C15 C10 C9 119.1(2)
C11 C10 C9 122.4(2)
C12 C11 C10 121.1(2)
C12 C11 H11 119.5
C10 C11 H11 119.5
C13 C12 C11 119.6(2)
C13 C12 H12 120.2
C11 C12 H12 120.2
O4 C13 C12 124.3(2)
O4 C13 C14 115.7(2)
C12 C13 C14 120.0(3)
C15 C14 C13 119.7(2)
C15 C14 H14 120.1
C13 C14 H14 120.1
C14 C15 C10 121.1(2)
C14 C15 H15 119.4
C10 C15 H15 119.4
O4 C16 H16A 109.5
O4 C16 H16B 109.5
H16A C16 H16B 109.5
O4 C16 H16C 109.5
H16A C16 H16C 109.5
H16B C16 H16C 109.5
N1 C17 C18 112.6(2)
N1 C17 C22 110.0(2)
C18 C17 C22 110.7(2)
N1 C17 H17 107.8
C18 C17 H17 107.8
C22 C17 H17 107.8
C17 C18 C19 111.2(2)
C17 C18 H18A 109.4
C19 C18 H18A 109.4
C17 C18 H18B 109.4
C19 C18 H18B 109.4
H18A C18 H18B 108.0
C20 C19 C18 111.4(3)
C20 C19 H19A 109.3
C18 C19 H19A 109.3
C20 C19 H19B 109.3
C18 C19 H19B 109.3
H19A C19 H19B 108.0
C21 C20 C19 111.2(3)
C21 C20 H20A 109.4
C19 C20 H20A 109.4
C21 C20 H20B 109.4
C19 C20 H20B 109.4
H20A C20 H20B 108.0
C20 C21 C22 111.6(3)
C20 C21 H21A 109.3
C22 C21 H21A 109.3
C20 C21 H21B 109.3
C22 C21 H21B 109.3
H21A C21 H21B 108.0
C17 C22 C21 110.8(2)
C17 C22 H22A 109.5
C21 C22 H22A 109.5
C17 C22 H22B 109.5
C21 C22 H22B 109.5
H22A C22 H22B 108.1

loop_
_geom_bond_atom_site_label_1
_geom_bond_atom_site_label_2
_geom_bond_distance
Cl1 C6 1.733(3)
N1 C1 1.320(3)
N1 C17 1.454(3)
N1 H1 0.8600
O1 C1 1.227(3)
O2 C9 1.349(3)
O2 C2 1.439(3)
O3 C9 1.207(3)
O4 C13 1.367(3)
O4 C16 1.412(3)
C1 C2 1.534(3)
C2 C3 1.501(3)
C2 H2 0.9800
C3 C8 1.367(3)
C3 C4 1.374(3)
C4 C5 1.376(3)
C4 H4 0.9300
C5 C6 1.350(3)
C5 H5 0.9300
C6 C7 1.363(3)
C7 C8 1.385(3)
C7 H7 0.9300
C8 H8 0.9300
C9 C10 1.473(3)
C10 C15 1.375(3)
C10 C11 1.378(3)
C11 C12 1.376(3)
C11 H11 0.9300
C12 C13 1.371(3)
C12 H12 0.9300
C13 C14 1.377(3)
C14 C15 1.371(3)
C14 H14 0.9300
C15 H15 0.9300
C16 H16A 0.9600
C16 H16B 0.9600
C16 H16C 0.9600
C17 C18 1.500(3)
C17 C22 1.508(3)
C17 H17 0.9800
C18 C19 1.515(4)
C18 H18A 0.9700
C18 H18B 0.9700
C19 C20 1.507(4)
C19 H19A 0.9700
C19 H19B 0.9700
C20 C21 1.496(4)
C20 H20A 0.9700
C20 H20B 0.9700
C21 C22 1.525(4)
C21 H21A 0.9700
C21 H21B 0.9700
C22 H22A 0.9700
C22 H22B 0.9700

loop_
_geom_torsion_atom_site_label_1
_geom_torsion_atom_site_label_2
_geom_torsion_atom_site_label_3
_geom_torsion_atom_site_label_4
_geom_torsion
C17 N1 C1 O1 -2.7(4)
C17 N1 C1 C2 174.5(2)
C9 O2 C2 C3 -177.46(19)
C9 O2 C2 C1 -59.2(2)
O1 C1 C2 O2 -31.3(3)
N1 C1 C2 O2 151.40(19)
O1 C1 C2 C3 85.6(3)
N1 C1 C2 C3 -91.8(2)
O2 C2 C3 C8 -130.4(2)
C1 C2 C3 C8 110.9(3)
O2 C2 C3 C4 52.0(3)
C1 C2 C3 C4 -66.8(3)
C8 C3 C4 C5 -1.3(4)
C2 C3 C4 C5 176.4(3)
C3 C4 C5 C6 0.0(5)
C4 C5 C6 C7 1.1(5)
C4 C5 C6 Cl1 -177.6(2)
C5 C6 C7 C8 -0.8(4)
Cl1 C6 C7 C8 177.9(2)
C4 C3 C8 C7 1.6(4)
C2 C3 C8 C7 -176.1(2)
C6 C7 C8 C3 -0.5(4)
C2 O2 C9 O3 -4.4(3)
C2 O2 C9 C10 175.85(19)
O3 C9 C10 C15 6.5(4)
O2 C9 C10 C15 -173.7(2)
O3 C9 C10 C11 -175.4(2)
O2 C9 C10 C11 4.4(3)
C15 C10 C11 C12 -0.3(4)
C9 C10 C11 C12 -178.4(3)
C10 C11 C12 C13 1.0(4)
C16 O4 C13 C12 -11.8(4)
C16 O4 C13 C14 168.9(2)
C11 C12 C13 O4 179.0(3)
C11 C12 C13 C14 -1.8(4)
O4 C13 C14 C15 -178.9(3)
C12 C13 C14 C15 1.8(4)
C13 C14 C15 C10 -1.1(4)
C11 C10 C15 C14 0.3(4)
C9 C10 C15 C14 178.5(3)
C1 N1 C17 C18 -86.3(3)
C1 N1 C17 C22 149.6(2)
N1 C17 C18 C19 179.8(2)
C22 C17 C18 C19 -56.5(3)
C17 C18 C19 C20 55.9(4)
C18 C19 C20 C21 -54.9(4)
C19 C20 C21 C22 54.8(4)
N1 C17 C22 C21 -178.8(2)
C18 C17 C22 C21 56.1(3)
C20 C21 C22 C17 -55.6(4)
